data_7131015
loop_
_publ_author_name
'Matsuo, Kyohei'
'Okumura, Rina'
'Hayashi, Hironobu'
'Aratani, Naoki'
'Jinnai, Seihou'
'Ie, Yutaka'
'Saeki, Akinori'
'Yamada, Hiroko'

_publ_section_title
;
 Phosphaacene as a structural analogue of thienoacenes for organic
 semiconductors
;
_journal_name_full 'Chemical Communications'
_journal_paper_doi 10.1039/D2CC05122B
_journal_year 2022
_chemical_formula_moiety 'C17 H9 P S2'
_chemical_formula_sum 'C17 H9 P S2'
_chemical_formula_weight 308.33
_space_group_crystal_system monoclinic
_space_group_IT_number 14
_space_group_name_Hall '-P 2ybc'
_space_group_name_H-M_alt 'P 1 21/c 1'
_atom_sites_solution_hydrogens geom
_atom_sites_solution_primary dual
_audit_creation_date 2021-09-08
_audit_creation_method
;
Olex2 1.3
(compiled 2020.11.12 svn.r5f609507 for OlexSys, GUI svn.r6272)
;
_audit_update_record
;
2022-08-05 deposited with the CCDC.	2022-11-10 downloaded from the CCDC.
;
_cell_angle_alpha 90
_cell_angle_beta 99.7137(12)
_cell_angle_gamma 90
_cell_formula_units_Z 4
_cell_length_a 14.6391(6)
_cell_length_b 3.90201(15)
_cell_length_c 23.5802(10)
_cell_measurement_reflns_used 11242
_cell_measurement_temperature 103(2)
_cell_measurement_theta_max 27.5
_cell_measurement_theta_min 2.43
_cell_volume 1327.64(9)
_computing_molecular_graphics 'Olex2 1.3 (Dolomanov et al., 2009)'
_computing_publication_material 'Olex2 1.3 (Dolomanov et al., 2009)'
_computing_structure_refinement 'SHELXL 2018/3 (Sheldrick, 2015)'
_computing_structure_solution 'SHELXT 2018/2 (Sheldrick, 2018)'
_diffrn_ambient_temperature 103.15
_diffrn_detector 'Rigaku curved IP area detector'
_diffrn_detector_area_resol_mean 10.0
_diffrn_detector_type 'Imaging plate area detector'
_diffrn_measured_fraction_theta_full 0.999
_diffrn_measured_fraction_theta_max 0.999
_diffrn_measurement_device 'three-circle diffractometer'
_diffrn_measurement_device_type 'Rigaku VariMax RAPID'
_diffrn_measurement_method '\w scans'
_diffrn_radiation_monochromator 'multi-layer mirror optics'
_diffrn_radiation_probe x-ray
_diffrn_radiation_type MoK\a
_diffrn_radiation_wavelength 0.71075
_diffrn_reflns_av_R_equivalents 0.0952
_diffrn_reflns_av_unetI/netI 0.0608
_diffrn_reflns_Laue_measured_fraction_full 0.999
_diffrn_reflns_Laue_measured_fraction_max 0.999
_diffrn_reflns_limit_h_max 17
_diffrn_reflns_limit_h_min -17
_diffrn_reflns_limit_k_max 4
_diffrn_reflns_limit_k_min -4
_diffrn_reflns_limit_l_max 27
_diffrn_reflns_limit_l_min -27
_diffrn_reflns_number 14081
_diffrn_reflns_point_group_measured_fraction_full 0.999
_diffrn_reflns_point_group_measured_fraction_max 0.999
_diffrn_reflns_theta_full 24.408
_diffrn_reflns_theta_max 24.408
_diffrn_reflns_theta_min 2.429
_diffrn_source 'rotating anode X-ray generator'
_diffrn_source_type 'MicroMax 007'
_exptl_absorpt_coefficient_mu 0.505
_exptl_absorpt_correction_T_max 1.0000
_exptl_absorpt_correction_T_min 0.6059
_exptl_absorpt_correction_type multi-scan
_exptl_absorpt_process_details 'ABSCOR (Rigaku, 1995)'
_exptl_crystal_colour yellow
_exptl_crystal_colour_primary yellow
_exptl_crystal_density_diffrn 1.543
_exptl_crystal_description prism
_exptl_crystal_F_000 632
_exptl_crystal_size_max 0.14
_exptl_crystal_size_mid 0.03
_exptl_crystal_size_min 0.02
_refine_diff_density_max 0.420
_refine_diff_density_min -0.318
_refine_diff_density_rms 0.088
_refine_ls_extinction_method none
_refine_ls_goodness_of_fit_ref 1.046
_refine_ls_hydrogen_treatment constr
_refine_ls_matrix_type full
_refine_ls_number_parameters 181
_refine_ls_number_reflns 2190
_refine_ls_number_restraints 0
_refine_ls_restrained_S_all 1.046
_refine_ls_R_factor_all 0.0547
_refine_ls_R_factor_gt 0.0441
_refine_ls_shift/su_max 0.001
_refine_ls_shift/su_mean 0.000
_refine_ls_structure_factor_coef Fsqd
_refine_ls_weighting_details 'w=1/[\s^2^(Fo^2^)+(0.0545P)^2^] where P=(Fo^2^+2Fc^2^)/3'
_refine_ls_weighting_scheme calc
_refine_ls_wR_factor_gt 0.1019
_refine_ls_wR_factor_ref 0.1084
_reflns_Friedel_coverage 0.000
_reflns_number_gt 1790
_reflns_number_total 2190
_reflns_threshold_expression 'I > 2\s(I)'
_cod_data_source_file d2cc05122b2.cif
_cod_data_source_block shelxl
_cod_original_cell_volume 1327.64(10)
_cod_database_code 7131015
_shelx_shelxl_version_number 2018/3
_shelx_space_group_comment
;
The symmetry employed for this shelxl refinement is uniquely defined
by the following loop, which should always be used as a source of
symmetry information in preference to the above space-group names.
They are only intended as comments.
;
_shelx_estimated_absorpt_t_max 0.990
_shelx_estimated_absorpt_t_min 0.933
_olex2_refinement_description
;
1. Fixed Uiso
 At 1.2 times of:
  All C(H) groups
2.a Aromatic/amide H refined with riding coordinates:
 C2(H2), C16(H16), C3(H3), C5(H5), C9(H9), C4(H4), C15(H15), C13(H13), C14(H14)
;
_olex2_submission_special_instructions 'No special instructions were received'

loop_
_space_group_symop_operation_xyz
'x, y, z'
'-x, y+1/2, -z+1/2'
'-x, -y, -z'
'x, -y-1/2, z-1/2'

loop_
_atom_site_label
_atom_site_type_symbol
_atom_site_fract_x
_atom_site_fract_y
_atom_site_fract_z
_atom_site_U_iso_or_equiv
_atom_site_adp_type
_atom_site_occupancy
_atom_site_site_symmetry_order
_atom_site_calc_flag
_atom_site_refinement_flags_posn
_atom_site_refinement_flags_adp
_atom_site_refinement_flags_occupancy
_atom_site_disorder_assembly
_atom_site_disorder_group
S1 S 0.95724(4) 0.13433(17) 0.58166(3) 0.0269(2) Uani 1 1 d . . . . .
S2 S 0.78740(5) 0.67764(18) 0.37455(3) 0.0272(2) Uani 1 1 d . . . . .
P1 P 0.68024(5) 0.54417(18) 0.53330(3) 0.0250(2) Uani 1 1 d . . . . .
C6 C 0.80521(17) 0.2400(6) 0.62396(12) 0.0228(6) Uani 1 1 d . . . . .
C7 C 0.78540(17) 0.3678(6) 0.56518(12) 0.0214(6) Uani 1 1 d . . . . .
C2 C 0.92709(19) -0.0410(6) 0.69254(12) 0.0268(7) Uani 1 1 d . . . . .
H2 H 0.987831 -0.133408 0.701666 0.032 Uiso 1 1 calc R U . . .
C11 C 0.70311(17) 0.6293(6) 0.46499(12) 0.0214(6) Uani 1 1 d . . . . .
C12 C 0.63765(17) 0.7876(6) 0.41902(12) 0.0232(6) Uani 1 1 d . . . . .
C16 C 0.62076(19) 0.9688(7) 0.31869(12) 0.0287(7) Uani 1 1 d . . . . .
H16 H 0.645599 0.991998 0.284178 0.034 Uiso 1 1 calc R U . . .
C1 C 0.89518(18) 0.1030(6) 0.63827(12) 0.0245(7) Uani 1 1 d . . . . .
C3 C 0.86830(18) -0.0446(7) 0.73202(12) 0.0291(7) Uani 1 1 d . . . . .
H3 H 0.888805 -0.140957 0.768976 0.035 Uiso 1 1 calc R U . . .
C5 C 0.74721(19) 0.2323(7) 0.66556(12) 0.0276(7) Uani 1 1 d . . . . .
H5 H 0.686348 0.324266 0.657080 0.033 Uiso 1 1 calc R U . . .
C10 C 0.78834(17) 0.5569(6) 0.44635(12) 0.0231(6) Uani 1 1 d . . . . .
C9 C 0.86463(18) 0.4064(6) 0.48025(12) 0.0249(6) Uani 1 1 d . . . . .
H9 H 0.919010 0.362187 0.464444 0.030 Uiso 1 1 calc R U . . .
C4 C 0.77900(19) 0.0902(7) 0.71906(12) 0.0302(7) Uani 1 1 d . . . . .
H4 H 0.739597 0.084435 0.747192 0.036 Uiso 1 1 calc R U . . .
C17 C 0.67315(18) 0.8249(6) 0.36813(12) 0.0248(6) Uani 1 1 d . . . . .
C15 C 0.53148(19) 1.0762(7) 0.32174(13) 0.0302(7) Uani 1 1 d . . . . .
H15 H 0.494401 1.173126 0.288684 0.036 Uiso 1 1 calc R U . . .
C13 C 0.54648(17) 0.8973(6) 0.42095(12) 0.0269(7) Uani 1 1 d . . . . .
H13 H 0.520631 0.870591 0.455032 0.032 Uiso 1 1 calc R U . . .
C8 C 0.86194(17) 0.3207(6) 0.53677(12) 0.0233(6) Uani 1 1 d . . . . .
C14 C 0.49523(18) 1.0447(7) 0.37232(12) 0.0286(7) Uani 1 1 d . . . . .
H14 H 0.434375 1.125557 0.373539 0.034 Uiso 1 1 calc R U . . .

loop_
_atom_site_aniso_label
_atom_site_aniso_U_11
_atom_site_aniso_U_22
_atom_site_aniso_U_33
_atom_site_aniso_U_23
_atom_site_aniso_U_13
_atom_site_aniso_U_12
S1 0.0214(4) 0.0280(4) 0.0308(5) 0.0011(3) 0.0032(3) 0.0030(3)
S2 0.0259(4) 0.0303(4) 0.0257(5) -0.0003(3) 0.0053(3) -0.0001(3)
P1 0.0205(4) 0.0273(4) 0.0271(5) -0.0007(3) 0.0034(3) 0.0005(3)
C6 0.0218(13) 0.0175(13) 0.0284(16) -0.0034(13) 0.0018(12) -0.0015(12)
C7 0.0215(14) 0.0184(13) 0.0247(16) -0.0047(12) 0.0050(12) -0.0037(11)
C2 0.0271(15) 0.0207(14) 0.0300(17) -0.0003(13) -0.0028(13) -0.0027(12)
C11 0.0219(13) 0.0165(13) 0.0250(16) -0.0033(12) 0.0015(12) -0.0018(11)
C12 0.0239(14) 0.0187(13) 0.0262(17) -0.0016(12) 0.0020(12) -0.0034(12)
C16 0.0321(16) 0.0275(15) 0.0253(17) -0.0001(13) 0.0015(13) -0.0030(13)
C1 0.0253(14) 0.0202(14) 0.0283(17) -0.0038(12) 0.0057(13) -0.0033(11)
C3 0.0354(17) 0.0263(15) 0.0250(17) 0.0006(14) 0.0033(14) -0.0060(13)
C5 0.0273(14) 0.0246(14) 0.0314(17) -0.0028(14) 0.0068(13) -0.0015(13)
C10 0.0231(14) 0.0204(13) 0.0264(16) -0.0031(12) 0.0062(12) -0.0021(12)
C9 0.0222(14) 0.0211(14) 0.0315(17) -0.0025(13) 0.0049(13) -0.0012(12)
C4 0.0336(16) 0.0289(15) 0.0294(18) 0.0004(14) 0.0094(14) -0.0028(13)
C17 0.0239(14) 0.0198(14) 0.0297(17) -0.0021(12) 0.0012(12) -0.0053(12)
C15 0.0310(16) 0.0261(15) 0.0305(18) 0.0005(14) -0.0030(14) -0.0016(13)
C13 0.0207(14) 0.0255(14) 0.0331(19) -0.0054(13) 0.0005(13) -0.0008(12)
C8 0.0198(13) 0.0206(14) 0.0287(17) -0.0026(12) 0.0014(12) -0.0005(11)
C14 0.0222(15) 0.0245(15) 0.0371(19) -0.0002(14) -0.0002(14) 0.0016(12)

loop_
_atom_type_symbol
_atom_type_description
_atom_type_scat_dispersion_real
_atom_type_scat_dispersion_imag
_atom_type_scat_source
C C 0.0033 0.0016 'International Tables Vol C Tables 4.2.6.8 and 6.1.1.4'
H H 0.0000 0.0000 'International Tables Vol C Tables 4.2.6.8 and 6.1.1.4'
P P 0.1023 0.0942 'International Tables Vol C Tables 4.2.6.8 and 6.1.1.4'
S S 0.1246 0.1234 'International Tables Vol C Tables 4.2.6.8 and 6.1.1.4'

loop_
_geom_angle_atom_site_label_1
_geom_angle_atom_site_label_2
_geom_angle_atom_site_label_3
_geom_angle
_geom_angle_site_symmetry_1
_geom_angle_site_symmetry_3
_geom_angle_publ_flag
C1 S1 C8 91.54(13) . . ?
C17 S2 C10 91.34(13) . . ?
C11 P1 C7 100.50(12) . . ?
C1 C6 C7 112.7(2) . . ?
C5 C6 C7 128.8(2) . . ?
C5 C6 C1 118.5(3) . . ?
C6 C7 P1 124.57(19) . . ?
C8 C7 P1 124.2(2) . . ?
C8 C7 C6 111.2(2) . . ?
C1 C2 H2 120.9 . . ?
C3 C2 H2 120.9 . . ?
C3 C2 C1 118.2(3) . . ?
C12 C11 P1 124.5(2) . . ?
C10 C11 P1 124.6(2) . . ?
C10 C11 C12 110.8(2) . . ?
C17 C12 C11 113.0(2) . . ?
C17 C12 C13 119.3(2) . . ?
C13 C12 C11 127.7(3) . . ?
C17 C16 H16 121.1 . . ?
C15 C16 H16 121.1 . . ?
C15 C16 C17 117.8(3) . . ?
C6 C1 S1 112.2(2) . . ?
C2 C1 S1 126.2(2) . . ?
C2 C1 C6 121.6(3) . . ?
C2 C3 H3 119.3 . . ?
C2 C3 C4 121.3(3) . . ?
C4 C3 H3 119.3 . . ?
C6 C5 H5 120.1 . . ?
C4 C5 C6 119.7(3) . . ?
C4 C5 H5 120.1 . . ?
C11 C10 S2 112.4(2) . . ?
C9 C10 S2 122.9(2) . . ?
C9 C10 C11 124.7(3) . . ?
C10 C9 H9 119.8 . . ?
C8 C9 C10 120.4(2) . . ?
C8 C9 H9 119.8 . . ?
C3 C4 H4 119.7 . . ?
C5 C4 C3 120.6(3) . . ?
C5 C4 H4 119.7 . . ?
C12 C17 S2 112.4(2) . . ?
C12 C17 C16 121.8(2) . . ?
C16 C17 S2 125.8(2) . . ?
C16 C15 H15 119.4 . . ?
C16 C15 C14 121.2(3) . . ?
C14 C15 H15 119.4 . . ?
C12 C13 H13 120.6 . . ?
C14 C13 C12 118.9(3) . . ?
C14 C13 H13 120.6 . . ?
C7 C8 S1 112.4(2) . . ?
C9 C8 S1 122.1(2) . . ?
C9 C8 C7 125.5(2) . . ?
C15 C14 H14 119.5 . . ?
C13 C14 C15 121.0(3) . . ?
C13 C14 H14 119.5 . . ?

loop_
_geom_bond_atom_site_label_1
_geom_bond_atom_site_label_2
_geom_bond_distance
_geom_bond_site_symmetry_2
_geom_bond_publ_flag
S1 C1 1.741(3) . ?
S1 C8 1.760(3) . ?
S2 C10 1.755(3) . ?
S2 C17 1.751(3) . ?
P1 C7 1.737(3) . ?
P1 C11 1.732(3) . ?
C6 C7 1.455(4) . ?
C6 C1 1.409(4) . ?
C6 C5 1.402(4) . ?
C7 C8 1.411(4) . ?
C2 H2 0.9500 . ?
C2 C1 1.404(4) . ?
C2 C3 1.370(4) . ?
C11 C12 1.458(4) . ?
C11 C10 1.420(4) . ?
C12 C17 1.393(4) . ?
C12 C13 1.410(3) . ?
C16 H16 0.9500 . ?
C16 C17 1.400(4) . ?
C16 C15 1.386(4) . ?
C3 H3 0.9500 . ?
C3 C4 1.394(4) . ?
C5 H5 0.9500 . ?
C5 C4 1.385(4) . ?
C10 C9 1.389(3) . ?
C9 H9 0.9500 . ?
C9 C8 1.381(4) . ?
C4 H4 0.9500 . ?
C15 H15 0.9500 . ?
C15 C14 1.390(4) . ?
C13 H13 0.9500 . ?
C13 C14 1.385(3) . ?
C14 H14 0.9500 . ?

loop_
_geom_torsion_atom_site_label_1
_geom_torsion_atom_site_label_2
_geom_torsion_atom_site_label_3
_geom_torsion_atom_site_label_4
_geom_torsion
_geom_torsion_site_symmetry_1
_geom_torsion_site_symmetry_2
_geom_torsion_site_symmetry_3
_geom_torsion_site_symmetry_4
_geom_torsion_publ_flag
S2 C10 C9 C8 179.14(19) . . . . ?
P1 C7 C8 S1 -179.84(13) . . . . ?
P1 C7 C8 C9 0.0(4) . . . . ?
P1 C11 C12 C17 -179.53(18) . . . . ?
P1 C11 C12 C13 -0.2(4) . . . . ?
P1 C11 C10 S2 -179.87(13) . . . . ?
P1 C11 C10 C9 0.4(4) . . . . ?
C6 C7 C8 S1 -1.5(3) . . . . ?
C6 C7 C8 C9 178.3(2) . . . . ?
C6 C5 C4 C3 0.2(4) . . . . ?
C7 P1 C11 C12 -179.1(2) . . . . ?
C7 P1 C11 C10 0.4(2) . . . . ?
C7 C6 C1 S1 1.1(3) . . . . ?
C7 C6 C1 C2 -178.5(2) . . . . ?
C7 C6 C5 C4 178.3(2) . . . . ?
C2 C3 C4 C5 0.0(4) . . . . ?
C11 P1 C7 C6 -178.6(2) . . . . ?
C11 P1 C7 C8 -0.6(2) . . . . ?
C11 C12 C17 S2 -1.1(3) . . . . ?
C11 C12 C17 C16 179.4(2) . . . . ?
C11 C12 C13 C14 179.6(2) . . . . ?
C11 C10 C9 C8 -1.2(4) . . . . ?
C12 C11 C10 S2 -0.3(3) . . . . ?
C12 C11 C10 C9 179.9(2) . . . . ?
C12 C13 C14 C15 1.8(4) . . . . ?
C16 C15 C14 C13 -1.5(4) . . . . ?
C1 S1 C8 C7 1.9(2) . . . . ?
C1 S1 C8 C9 -177.9(2) . . . . ?
C1 C6 C7 P1 178.55(18) . . . . ?
C1 C6 C7 C8 0.3(3) . . . . ?
C1 C6 C5 C4 -0.4(4) . . . . ?
C1 C2 C3 C4 0.0(4) . . . . ?
C3 C2 C1 S1 -179.8(2) . . . . ?
C3 C2 C1 C6 -0.2(4) . . . . ?
C5 C6 C7 P1 -0.2(4) . . . . ?
C5 C6 C7 C8 -178.5(3) . . . . ?
C5 C6 C1 S1 -180.0(2) . . . . ?
C5 C6 C1 C2 0.4(4) . . . . ?
C10 S2 C17 C12 0.8(2) . . . . ?
C10 S2 C17 C16 -179.8(2) . . . . ?
C10 C11 C12 C17 0.9(3) . . . . ?
C10 C11 C12 C13 -179.7(2) . . . . ?
C10 C9 C8 S1 -179.24(19) . . . . ?
C10 C9 C8 C7 1.0(4) . . . . ?
C17 S2 C10 C11 -0.2(2) . . . . ?
C17 S2 C10 C9 179.5(2) . . . . ?
C17 C12 C13 C14 -1.1(4) . . . . ?
C17 C16 C15 C14 0.5(4) . . . . ?
C15 C16 C17 S2 -179.1(2) . . . . ?
C15 C16 C17 C12 0.3(4) . . . . ?
C13 C12 C17 S2 179.45(18) . . . . ?
C13 C12 C17 C16 0.0(4) . . . . ?
C8 S1 C1 C6 -1.7(2) . . . . ?
C8 S1 C1 C2 177.9(2) . . . . ?
